data_4340100
loop_
_publ_author_name
'Chen, Jin-Xiang'
'Chen, Ming'
'Ding, Ni-Ni'
'Chen, Wen-Hua'
'Zhang, Wen-Hua'
'Hor, T. S. Andy'
'Young, David J.'

_publ_section_title
;
 Transmetalation of a Dodecahedral Na9 Aggregate-Based Polymer: A Facile
 Route to Water Stable Cu(II) Coordination Networks.
;
_journal_issue 14
_journal_name_full 'Inorganic chemistry'
_journal_page_first 7446
_journal_page_last 7454
_journal_paper_doi 10.1021/ic500789w
_journal_volume 53
_journal_year 2014
_chemical_formula_moiety 'C90 H90 Cu6 N6 O54'
_chemical_formula_sum 'C90 H90 Cu6 N6 O54'
_chemical_formula_weight 2500.92
_chemical_name_systematic
; 
 ? 
;
_space_group_IT_number 2
_symmetry_cell_setting triclinic
_symmetry_space_group_name_Hall '-P 1'
_symmetry_space_group_name_H-M 'P -1'
_atom_sites_solution_hydrogens geom
_atom_sites_solution_primary direct
_atom_sites_solution_secondary difmap
_audit_creation_method SHELXL-97
_audit_update_record
;
2014-06-01 # Formatted by publCIF
;
_cell_angle_alpha 70.344(8)
_cell_angle_beta 82.436(9)
_cell_angle_gamma 77.001(9)
_cell_formula_units_Z 1
_cell_length_a 10.245(6)
_cell_length_b 18.977(11)
_cell_length_c 20.427(11)
_cell_measurement_reflns_used 8127
_cell_measurement_temperature 296(2)
_cell_measurement_theta_max 26.36
_cell_measurement_theta_min 2.32
_cell_volume 3637(4)
_computing_cell_refinement 'ApexII (Bruker, 2011)'
_computing_data_collection 'ApexII (Bruker, 2011)'
_computing_data_reduction 'ApexII (Bruker, 2011)'
_computing_molecular_graphics 'SHELXL-97 (Sheldrick, 2008)'
_computing_publication_material 'publCIF (Westrip, 2010)'
_computing_structure_refinement 'SHELXL-97 (Sheldrick, 2008)'
_computing_structure_solution 'SHELXS-97 (Sheldrick, 2008)'
_diffrn_ambient_temperature 296(2)
_diffrn_measured_fraction_theta_full 0.985
_diffrn_measured_fraction_theta_max 0.985
_diffrn_measurement_device_type 'Bruker ApexII'
_diffrn_measurement_method 'phi and omega scans'
_diffrn_radiation_monochromator graphite
_diffrn_radiation_source 'fine-focus sealed tube'
_diffrn_radiation_type MoK\a
_diffrn_radiation_wavelength 0.71073
_diffrn_reflns_av_R_equivalents 0.0707
_diffrn_reflns_av_sigmaI/netI 0.1506
_diffrn_reflns_limit_h_max 12
_diffrn_reflns_limit_h_min -12
_diffrn_reflns_limit_k_max 22
_diffrn_reflns_limit_k_min -23
_diffrn_reflns_limit_l_max 24
_diffrn_reflns_limit_l_min -25
_diffrn_reflns_number 24514
_diffrn_reflns_theta_full 26.02
_diffrn_reflns_theta_max 26.02
_diffrn_reflns_theta_min 1.06
_diffrn_standards_decay_% 0
_diffrn_standards_interval_count 0
_diffrn_standards_interval_time 0
_diffrn_standards_number 0
_exptl_absorpt_coefficient_mu 0.936
_exptl_absorpt_correction_T_max 0.8960
_exptl_absorpt_correction_T_min 0.7059
_exptl_absorpt_correction_type multi-scan
_exptl_absorpt_process_details 'SADABS, (Sheldrick 2008)'
_exptl_crystal_colour blue
_exptl_crystal_density_diffrn 1.142
_exptl_crystal_density_method 'not measured'
_exptl_crystal_description prism
_exptl_crystal_F_000 1278
_exptl_crystal_size_max 0.40
_exptl_crystal_size_mid 0.30
_exptl_crystal_size_min 0.12
_platon_squeeze_details
;
;
_refine_diff_density_max 1.124
_refine_diff_density_min -1.028
_refine_diff_density_rms 0.189
_refine_ls_extinction_method none
_refine_ls_goodness_of_fit_ref 1.147
_refine_ls_hydrogen_treatment constr
_refine_ls_matrix_type full
_refine_ls_number_parameters 565
_refine_ls_number_reflns 14103
_refine_ls_number_restraints 0
_refine_ls_restrained_S_all 1.147
_refine_ls_R_factor_all 0.1464
_refine_ls_R_factor_gt 0.1151
_refine_ls_shift/su_max 0.000
_refine_ls_shift/su_mean 0.000
_refine_ls_structure_factor_coef Fsqd
_refine_ls_weighting_details 'calc w=1/[\s^2^(Fo^2^)+(0.1000P)^2^+15.0000P] where P=(Fo^2^+2Fc^2^)/3'
_refine_ls_weighting_scheme calc
_refine_ls_wR_factor_gt 0.2682
_refine_ls_wR_factor_ref 0.2801
_reflns_number_gt 8598
_reflns_number_total 14103
_reflns_threshold_expression >2sigma(I)
_cod_data_source_file ic500789w_si_002.cif
_cod_data_source_block cpx2
_cod_depositor_comments 'Adding full bibliography for 4340099--4340103.cif.'
_cod_original_sg_symbol_H-M P-1
_cod_database_code 4340100

loop_
_symmetry_equiv_pos_as_xyz
'x, y, z'
'-x, -y, -z'

loop_
_atom_site_label
_atom_site_type_symbol
_atom_site_fract_x
_atom_site_fract_y
_atom_site_fract_z
_atom_site_U_iso_or_equiv
_atom_site_adp_type
_atom_site_occupancy
_atom_site_symmetry_multiplicity
_atom_site_calc_flag
_atom_site_refinement_flags
Cu1 Cu 1.80877(11) 0.58724(7) -0.01319(5) 0.0242(3) Uani 1 1 d .
Cu2 Cu 0.98051(9) 0.74290(6) 0.38625(5) 0.0152(2) Uani 1 1 d .
Cu3 Cu 0.01466(9) 1.00581(6) 0.37701(5) 0.0159(2) Uani 1 1 d .
O1 O 1.1665(6) 0.9363(4) -0.3652(3) 0.0310(15) Uani 1 1 d .
O2 O 1.2341(6) 0.9882(4) -0.4739(3) 0.0299(15) Uani 1 1 d .
O3 O 1.8043(6) 0.5762(4) -0.4434(3) 0.0250(14) Uani 1 1 d .
O4 O 1.8650(7) 0.4706(4) -0.3569(3) 0.0333(16) Uani 1 1 d .
O5 O 1.8234(7) 0.6120(4) -0.1130(3) 0.0292(15) Uani 1 1 d .
O6 O 1.8795(7) 0.4931(4) -0.1167(3) 0.0310(15) Uani 1 1 d .
O7 O 1.7959(7) 0.5640(4) 0.0866(3) 0.0304(15) Uani 1 1 d .
O8 O 1.8382(6) 0.4380(4) 0.1197(3) 0.0303(15) Uani 1 1 d .
O9 O 1.8929(7) 0.2987(4) 0.3760(3) 0.0313(15) Uani 1 1 d .
O10 O 1.8836(7) 0.3696(4) 0.4427(3) 0.0353(17) Uani 1 1 d .
O11 O 1.1732(6) 0.7200(4) 0.3819(3) 0.0262(14) Uani 1 1 d .
O12 O 1.1876(6) 0.8358(4) 0.3077(4) 0.040(2) Uani 1 1 d .
O13 O 0.7886(5) 0.7605(4) 0.3933(3) 0.0275(15) Uani 1 1 d .
O14 O 0.7190(6) 0.8851(4) 0.3759(3) 0.0296(15) Uani 1 1 d .
O15 O 0.5001(8) 0.4735(5) 0.8839(3) 0.0411(19) Uani 1 1 d .
O16 O 0.5242(8) 0.5892(4) 0.8739(3) 0.0409(19) Uani 1 1 d .
O17 O 0.1953(5) 0.9457(3) 0.3914(3) 0.0207(13) Uani 1 1 d .
O18 O 0.1055(5) 0.8646(3) 0.4863(3) 0.0220(13) Uani 1 1 d .
N1 N 1.8067(6) 0.7073(4) -0.3211(3) 0.0162(6) Uani 1 1 d .
N2 N 1.8083(7) 0.5687(4) 0.2804(4) 0.0204(15) Uani 1 1 d .
N3 N 0.4544(6) 0.7069(4) 0.5077(3) 0.0146(6) Uani 1 1 d .
C1 C 1.2558(8) 0.9460(5) -0.4117(5) 0.0194(13) Uani 1 1 d .
C2 C 1.4008(8) 0.9040(5) -0.3958(5) 0.0194(13) Uani 1 1 d .
C3 C 1.4310(9) 0.8662(5) -0.3273(4) 0.025(2) Uani 1 1 d .
H3A H 1.3653 0.8663 -0.2912 0.030 Uiso 1 1 calc R
C4 C 1.5574(8) 0.8293(5) -0.3141(5) 0.0239(19) Uani 1 1 d .
H4A H 1.5799 0.8023 -0.2685 0.029 Uiso 1 1 calc R
C5 C 1.6562(8) 0.8314(5) -0.3694(4) 0.0215(18) Uani 1 1 d .
C6 C 1.6258(8) 0.8697(5) -0.4357(4) 0.0189(18) Uani 1 1 d .
H6A H 1.6913 0.8717 -0.4721 0.023 Uiso 1 1 calc R
C7 C 1.4913(8) 0.9066(4) -0.4483(5) 0.0197(18) Uani 1 1 d .
H7A H 1.4665 0.9328 -0.4937 0.024 Uiso 1 1 calc R
C8 C 1.8032(7) 0.7899(5) -0.3512(4) 0.0162(6) Uani 1 1 d .
H8A H 1.8626 0.8002 -0.3930 0.019 Uiso 1 1 calc R
H8B H 1.8334 0.8085 -0.3181 0.019 Uiso 1 1 calc R
C9 C 1.8048(7) 0.6641(5) -0.3616(4) 0.0162(6) Uani 1 1 d .
H9A H 1.7926 0.6879 -0.4088 0.019 Uiso 1 1 calc R
C10 C 1.8199(7) 0.5871(5) -0.3355(4) 0.0162(6) Uani 1 1 d .
C11 C 1.8328(7) 0.5522(5) -0.2635(4) 0.0162(6) Uani 1 1 d .
H11A H 1.8430 0.4995 -0.2442 0.019 Uiso 1 1 calc R
C12 C 1.8302(8) 0.5970(5) -0.2210(4) 0.0162(6) Uani 1 1 d .
C13 C 1.8191(7) 0.6746(5) -0.2511(4) 0.0162(6) Uani 1 1 d .
H13A H 1.8201 0.7049 -0.2237 0.019 Uiso 1 1 calc R
C14 C 1.8277(8) 0.5410(5) -0.3831(4) 0.0162(6) Uani 1 1 d .
C15 C 1.8482(9) 0.5618(5) -0.1434(5) 0.026(2) Uani 1 1 d .
C16 C 1.8139(8) 0.4977(5) 0.1319(4) 0.0207(18) Uani 1 1 d .
C17 C 1.8132(8) 0.5007(5) 0.2028(4) 0.0188(17) Uani 1 1 d .
C18 C 1.8340(7) 0.4315(5) 0.2586(4) 0.0178(10) Uani 1 1 d .
H18A H 1.8392 0.3852 0.2512 0.021 Uiso 1 1 calc R
C19 C 1.8466(7) 0.4341(5) 0.3261(4) 0.0178(10) Uani 1 1 d .
C20 C 1.8324(7) 0.5009(5) 0.3351(4) 0.0178(10) Uani 1 1 d .
H20A H 1.8387 0.5028 0.3795 0.021 Uiso 1 1 calc R
C21 C 1.7985(8) 0.5674(6) 0.2150(4) 0.029(2) Uani 1 1 d .
H21A H 1.7815 0.6129 0.1786 0.034 Uiso 1 1 calc R
C22 C 1.8747(8) 0.3618(5) 0.3854(4) 0.0189(18) Uani 1 1 d .
C23 C 1.7937(8) 0.6428(5) 0.2923(5) 0.0207(18) Uani 1 1 d .
H23A H 1.8325 0.6779 0.2521 0.025 Uiso 1 1 calc R
H23B H 1.8423 0.6358 0.3324 0.025 Uiso 1 1 calc R
C24 C 1.6495(8) 0.6763(5) 0.3045(5) 0.0227(8) Uani 1 1 d .
C25 C 1.5964(8) 0.7485(5) 0.2644(5) 0.0227(8) Uani 1 1 d .
H25A H 1.6486 0.7768 0.2289 0.027 Uiso 1 1 calc R
C26 C 1.4630(8) 0.7787(5) 0.2780(5) 0.0227(8) Uani 1 1 d .
H26A H 1.4276 0.8288 0.2529 0.027 Uiso 1 1 calc R
C27 C 1.3834(8) 0.7371(5) 0.3265(5) 0.0227(8) Uani 1 1 d .
C28 C 1.4359(8) 0.6631(5) 0.3664(5) 0.0227(8) Uani 1 1 d .
H28A H 1.3803 0.6338 0.3987 0.027 Uiso 1 1 calc R
C29 C 1.5710(8) 0.6329(5) 0.3581(5) 0.0227(8) Uani 1 1 d .
H29A H 1.6089 0.5852 0.3871 0.027 Uiso 1 1 calc R
C30 C 1.2347(8) 0.7683(6) 0.3386(5) 0.026(2) Uani 1 1 d .
C31 C 0.7058(7) 0.8202(5) 0.3946(4) 0.0146(6) Uani 1 1 d .
C32 C 0.5723(7) 0.8002(5) 0.4298(4) 0.0146(6) Uani 1 1 d .
C33 C 0.5707(7) 0.7280(5) 0.4734(4) 0.0146(6) Uani 1 1 d .
H33A H 0.6504 0.6922 0.4800 0.017 Uiso 1 1 calc R
C34 C 0.3419(7) 0.7566(4) 0.4998(4) 0.0146(6) Uani 1 1 d .
H34A H 0.2646 0.7422 0.5252 0.017 Uiso 1 1 calc R
C35 C 0.3345(7) 0.8322(5) 0.4532(4) 0.0146(6) Uani 1 1 d .
C36 C 0.4518(7) 0.8532(5) 0.4187(4) 0.0146(6) Uani 1 1 d .
H36A H 0.4505 0.9024 0.3882 0.017 Uiso 1 1 calc R
C37 C 0.2014(7) 0.8837(5) 0.4443(4) 0.0176(17) Uani 1 1 d .
C38 C 0.4584(9) 0.6280(5) 0.5508(5) 0.026(2) Uani 1 1 d .
H38A H 0.5308 0.5964 0.5318 0.031 Uiso 1 1 calc R
H38B H 0.3753 0.6141 0.5462 0.031 Uiso 1 1 calc R
C39 C 0.4769(7) 0.6081(5) 0.6273(4) 0.0168(17) Uani 1 1 d .
C40 C 0.4528(9) 0.6644(6) 0.6604(5) 0.029(2) Uani 1 1 d .
H40A H 0.4277 0.7156 0.6348 0.035 Uiso 1 1 calc R
C41 C 0.4667(10) 0.6431(6) 0.7307(5) 0.030(2) Uani 1 1 d .
H41A H 0.4558 0.6806 0.7519 0.036 Uiso 1 1 calc R
C42 C 0.4961(8) 0.5677(5) 0.7707(4) 0.0198(10) Uani 1 1 d .
C43 C 0.5193(8) 0.5115(5) 0.7365(4) 0.0198(10) Uani 1 1 d .
H43A H 0.5379 0.4598 0.7617 0.024 Uiso 1 1 calc R
C44 C 0.5138(8) 0.5349(5) 0.6666(4) 0.0198(10) Uani 1 1 d .
H44A H 0.5370 0.4981 0.6442 0.024 Uiso 1 1 calc R
C45 C 0.5063(9) 0.5415(6) 0.8493(5) 0.028(2) Uani 1 1 d .
O1W O 2.0026(7) 0.5866(4) -0.0102(3) 0.0333(16) Uani 1 1 d .
H1W1 H 2.0749 0.5919 0.0021 0.040 Uiso 1 1 d R
H2W1 H 2.0212 0.5742 -0.0471 0.040 Uiso 1 1 d R
O2W O 1.6411(8) 0.5540(5) -0.0092(4) 0.051(2) Uani 1 1 d .
H1W2 H 1.5659 0.5410 0.0056 0.061 Uiso 1 1 d R
H2W2 H 1.6558 0.5540 -0.0512 0.061 Uiso 1 1 d R
O3W O 1.7417(8) 0.7074(4) -0.0165(4) 0.047(2) Uani 1 1 d .
H1W3 H 1.7128 0.7478 -0.0055 0.057 Uiso 1 1 d R
H2W3 H 1.7514 0.7204 -0.0607 0.057 Uiso 1 1 d R
O4W O 0.9735(6) 0.6191(3) 0.4291(3) 0.0280(15) Uani 1 1 d .
H1W4 H 1.0415 0.5848 0.4265 0.034 Uiso 1 1 d R
H2W4 H 0.9134 0.5972 0.4558 0.034 Uiso 1 1 d R
O5W O 0.9736(6) 0.7555(3) 0.4773(3) 0.0231(13) Uani 1 1 d .
H1W5 H 0.9722 0.7870 0.4988 0.028 Uiso 1 1 d R
H2W5 H 0.9866 0.7109 0.5067 0.028 Uiso 1 1 d R
O6W O 0.9783(6) 0.7523(4) 0.2889(3) 0.0299(15) Uani 1 1 d .
H1W6 H 0.9501 0.7816 0.2498 0.036 Uiso 1 1 d R
H2W6 H 1.0407 0.7173 0.2815 0.036 Uiso 1 1 d R
O7W O -0.0311(6) 0.9285(4) 0.3426(3) 0.0288(15) Uani 1 1 d .
H1W7 H 0.0334 0.8982 0.3296 0.035 Uiso 1 1 d R
H2W7 H -0.1038 0.9188 0.3352 0.035 Uiso 1 1 d R
O8W O 0.0588(6) 1.0668(4) 0.4301(3) 0.0228(13) Uani 1 1 d .
H1W8 H 0.0285 1.1032 0.4467 0.027 Uiso 1 1 d R
H2W8 H 0.1403 1.0499 0.4401 0.027 Uiso 1 1 d R
O9W O 0.0724(7) 1.0688(4) 0.2692(3) 0.0305(15) Uani 1 1 d .
H1W9 H 0.1202 1.0934 0.2358 0.037 Uiso 1 1 d R
H2W9 H 0.0008 1.0682 0.2527 0.037 Uiso 1 1 d R

loop_
_atom_site_aniso_label
_atom_site_aniso_U_11
_atom_site_aniso_U_22
_atom_site_aniso_U_33
_atom_site_aniso_U_23
_atom_site_aniso_U_13
_atom_site_aniso_U_12
Cu1 0.0363(6) 0.0293(6) 0.0102(5) -0.0085(4) -0.0015(4) -0.0095(5)
Cu2 0.0052(4) 0.0188(5) 0.0243(5) -0.0113(4) 0.0011(4) -0.0019(4)
Cu3 0.0091(5) 0.0150(5) 0.0254(5) -0.0109(4) -0.0009(4) 0.0007(4)
O1 0.027(3) 0.030(4) 0.032(4) -0.011(3) -0.011(3) 0.012(3)
O2 0.017(3) 0.036(4) 0.025(3) 0.006(3) -0.012(3) -0.001(3)
O3 0.034(3) 0.031(4) 0.016(3) -0.012(3) -0.005(3) -0.008(3)
O4 0.036(4) 0.035(4) 0.029(3) -0.019(3) 0.002(3) 0.006(3)
O5 0.055(4) 0.025(4) 0.016(3) -0.012(3) 0.003(3) -0.019(3)
O6 0.046(4) 0.029(4) 0.019(3) -0.011(3) 0.003(3) -0.006(3)
O7 0.036(4) 0.036(4) 0.019(3) -0.008(3) 0.005(3) -0.012(3)
O8 0.031(4) 0.038(4) 0.024(3) -0.017(3) 0.006(3) -0.005(3)
O9 0.036(4) 0.023(4) 0.032(4) 0.001(3) -0.017(3) -0.006(3)
O10 0.051(4) 0.037(4) 0.011(3) -0.008(3) 0.000(3) 0.005(3)
O11 0.016(3) 0.037(4) 0.024(3) -0.010(3) 0.010(3) -0.008(3)
O12 0.019(3) 0.043(5) 0.077(5) -0.048(4) 0.024(3) -0.016(3)
O13 0.007(3) 0.047(4) 0.043(4) -0.034(3) 0.006(3) -0.007(3)
O14 0.020(3) 0.029(4) 0.043(4) -0.014(3) 0.017(3) -0.019(3)
O15 0.056(5) 0.058(5) 0.010(3) -0.001(3) -0.004(3) -0.027(4)
O16 0.072(5) 0.042(4) 0.011(3) -0.001(3) -0.007(3) -0.026(4)
O17 0.014(3) 0.019(3) 0.032(3) -0.012(3) -0.002(2) -0.003(2)
O18 0.008(3) 0.022(3) 0.039(4) -0.017(3) 0.006(2) 0.000(2)
N1 0.0107(12) 0.0218(15) 0.0202(14) -0.0121(12) -0.0014(10) -0.0023(11)
N2 0.022(4) 0.021(4) 0.020(4) -0.011(3) -0.009(3) 0.003(3)
N3 0.0092(13) 0.0149(15) 0.0200(15) -0.0075(12) -0.0035(11) 0.0015(11)
C1 0.016(3) 0.011(3) 0.034(3) -0.008(3) -0.008(3) -0.004(2)
C2 0.016(3) 0.011(3) 0.034(3) -0.008(3) -0.008(3) -0.004(2)
C3 0.023(4) 0.037(6) 0.019(4) -0.019(4) 0.001(3) 0.002(4)
C4 0.022(4) 0.019(5) 0.031(5) -0.012(4) -0.008(4) 0.006(4)
C5 0.021(4) 0.018(4) 0.024(4) -0.013(4) 0.001(3) 0.007(4)
C6 0.024(4) 0.017(4) 0.014(4) -0.008(3) 0.003(3) 0.001(3)
C7 0.021(4) 0.004(4) 0.032(5) -0.003(3) -0.008(4) 0.000(3)
C8 0.0107(12) 0.0218(15) 0.0202(14) -0.0121(12) -0.0014(10) -0.0023(11)
C9 0.0107(12) 0.0218(15) 0.0202(14) -0.0121(12) -0.0014(10) -0.0023(11)
C10 0.0107(12) 0.0218(15) 0.0202(14) -0.0121(12) -0.0014(10) -0.0023(11)
C11 0.0107(12) 0.0218(15) 0.0202(14) -0.0121(12) -0.0014(10) -0.0023(11)
C12 0.0107(12) 0.0218(15) 0.0202(14) -0.0121(12) -0.0014(10) -0.0023(11)
C13 0.0107(12) 0.0218(15) 0.0202(14) -0.0121(12) -0.0014(10) -0.0023(11)
C14 0.0107(12) 0.0218(15) 0.0202(14) -0.0121(12) -0.0014(10) -0.0023(11)
C15 0.030(5) 0.025(5) 0.023(5) -0.004(4) -0.011(4) -0.006(4)
C16 0.019(4) 0.032(5) 0.012(4) -0.013(4) 0.002(3) -0.001(4)
C17 0.012(4) 0.023(5) 0.025(4) -0.016(4) -0.003(3) 0.004(3)
C18 0.009(2) 0.028(3) 0.017(2) -0.007(2) 0.0009(17) -0.0047(19)
C19 0.009(2) 0.028(3) 0.017(2) -0.007(2) 0.0009(17) -0.0047(19)
C20 0.009(2) 0.028(3) 0.017(2) -0.007(2) 0.0009(17) -0.0047(19)
C21 0.016(4) 0.063(7) 0.014(4) -0.019(4) 0.010(3) -0.017(4)
C22 0.011(4) 0.032(5) 0.017(4) -0.011(4) 0.000(3) -0.005(4)
C23 0.017(4) 0.026(5) 0.030(5) -0.023(4) 0.000(3) -0.005(4)
C24 0.0174(17) 0.031(2) 0.0270(19) -0.0170(16) 0.0083(14) -0.0118(16)
C25 0.0174(17) 0.031(2) 0.0270(19) -0.0170(16) 0.0083(14) -0.0118(16)
C26 0.0174(17) 0.031(2) 0.0270(19) -0.0170(16) 0.0083(14) -0.0118(16)
C27 0.0174(17) 0.031(2) 0.0270(19) -0.0170(16) 0.0083(14) -0.0118(16)
C28 0.0174(17) 0.031(2) 0.0270(19) -0.0170(16) 0.0083(14) -0.0118(16)
C29 0.0174(17) 0.031(2) 0.0270(19) -0.0170(16) 0.0083(14) -0.0118(16)
C30 0.011(4) 0.031(6) 0.048(6) -0.031(5) -0.003(4) 0.000(4)
C31 0.0092(13) 0.0149(15) 0.0200(15) -0.0075(12) -0.0035(11) 0.0015(11)
C32 0.0092(13) 0.0149(15) 0.0200(15) -0.0075(12) -0.0035(11) 0.0015(11)
C33 0.0092(13) 0.0149(15) 0.0200(15) -0.0075(12) -0.0035(11) 0.0015(11)
C34 0.0092(13) 0.0149(15) 0.0200(15) -0.0075(12) -0.0035(11) 0.0015(11)
C35 0.0092(13) 0.0149(15) 0.0200(15) -0.0075(12) -0.0035(11) 0.0015(11)
C36 0.0092(13) 0.0149(15) 0.0200(15) -0.0075(12) -0.0035(11) 0.0015(11)
C37 0.009(4) 0.017(4) 0.029(5) -0.014(4) -0.003(3) 0.004(3)
C38 0.025(5) 0.020(5) 0.039(5) -0.018(4) -0.011(4) 0.000(4)
C39 0.007(4) 0.020(4) 0.029(4) -0.015(4) 0.003(3) -0.004(3)
C40 0.021(5) 0.028(5) 0.033(5) -0.002(4) 0.007(4) -0.011(4)
C41 0.040(5) 0.042(6) 0.020(4) -0.020(4) 0.001(4) -0.019(5)
C42 0.017(2) 0.022(3) 0.023(2) -0.011(2) -0.0050(19) -0.003(2)
C43 0.017(2) 0.022(3) 0.023(2) -0.011(2) -0.0050(19) -0.003(2)
C44 0.017(2) 0.022(3) 0.023(2) -0.011(2) -0.0050(19) -0.003(2)
C45 0.022(5) 0.047(6) 0.019(4) -0.017(5) 0.009(4) -0.012(4)
O1W 0.055(4) 0.033(4) 0.018(3) -0.012(3) 0.001(3) -0.017(3)
O2W 0.044(4) 0.088(7) 0.021(4) -0.008(4) -0.006(3) -0.024(4)
O3W 0.062(5) 0.041(5) 0.039(4) -0.020(4) 0.012(4) -0.006(4)
O4W 0.030(3) 0.014(3) 0.044(4) -0.012(3) 0.010(3) -0.014(3)
O5W 0.029(3) 0.018(3) 0.031(3) -0.016(3) -0.003(3) -0.008(3)
O6W 0.029(3) 0.046(4) 0.024(3) -0.018(3) 0.008(3) -0.020(3)
O7W 0.012(3) 0.034(4) 0.045(4) -0.019(3) 0.004(3) -0.009(3)
O8W 0.017(3) 0.029(4) 0.024(3) -0.013(3) -0.001(2) -0.003(3)
O9W 0.040(4) 0.025(4) 0.027(3) -0.007(3) 0.000(3) -0.010(3)

loop_
_atom_type_symbol
_atom_type_description
_atom_type_scat_dispersion_real
_atom_type_scat_dispersion_imag
_atom_type_scat_source
C C 0.0033 0.0016 'International Tables Vol C Tables 4.2.6.8 and 6.1.1.4'
H H 0.0000 0.0000 'International Tables Vol C Tables 4.2.6.8 and 6.1.1.4'
N N 0.0061 0.0033 'International Tables Vol C Tables 4.2.6.8 and 6.1.1.4'
O O 0.0106 0.0060 'International Tables Vol C Tables 4.2.6.8 and 6.1.1.4'
Cu Cu 0.3201 1.2651 'International Tables Vol C Tables 4.2.6.8 and 6.1.1.4'

loop_
_geom_angle_atom_site_label_1
_geom_angle_atom_site_label_2
_geom_angle_atom_site_label_3
_geom_angle
_geom_angle_site_symmetry_1
_geom_angle_site_symmetry_3
O5 Cu1 O7 178.9(3) . .
O5 Cu1 O2W 90.2(3) . .
O7 Cu1 O2W 90.8(3) . .
O5 Cu1 O1W 92.1(3) . .
O7 Cu1 O1W 87.2(3) . .
O2W Cu1 O1W 162.1(3) . .
O5 Cu1 O3W 93.8(3) . .
O7 Cu1 O3W 85.4(3) . .
O2W Cu1 O3W 103.0(3) . .
O1W Cu1 O3W 94.6(3) . .
O13 Cu2 O11 177.1(3) . .
O13 Cu2 O6W 89.4(3) . .
O11 Cu2 O6W 91.5(3) . .
O13 Cu2 O5W 88.2(3) . .
O11 Cu2 O5W 91.4(3) . .
O6W Cu2 O5W 168.6(3) . .
O13 Cu2 O4W 86.3(3) . .
O11 Cu2 O4W 90.9(3) . .
O6W Cu2 O4W 96.7(3) . .
O5W Cu2 O4W 94.2(2) . .
O1 Cu3 O17 178.4(3) 2_675 .
O1 Cu3 O8W 92.6(3) 2_675 .
O17 Cu3 O8W 87.3(2) . .
O1 Cu3 O7W 90.4(3) 2_675 .
O17 Cu3 O7W 89.3(2) . .
O8W Cu3 O7W 168.4(3) . .
O1 Cu3 O9W 90.0(3) 2_675 .
O17 Cu3 O9W 91.6(3) . .
O8W Cu3 O9W 102.4(2) . .
O7W Cu3 O9W 88.9(3) . .
C1 O1 Cu3 122.8(6) . 2_675
C15 O5 Cu1 123.0(6) . .
C16 O7 Cu1 126.6(6) . .
C30 O11 Cu2 118.0(6) . .
C31 O13 Cu2 129.1(5) . .
C37 O17 Cu3 113.4(5) . .
C9 N1 C13 120.5(7) . .
C9 N1 C8 121.4(7) . .
C13 N1 C8 118.0(6) . .
C21 N2 C20 120.1(8) . .
C21 N2 C23 119.4(8) . .
C20 N2 C23 120.5(7) . .
C34 N3 C33 120.1(7) . .
C34 N3 C38 121.0(7) . .
C33 N3 C38 118.8(7) . .
O1 C1 O2 122.9(8) . .
O1 C1 C2 119.5(8) . .
O2 C1 C2 117.5(7) . .
C7 C2 C3 122.8(8) . .
C7 C2 C1 118.3(8) . .
C3 C2 C1 118.8(8) . .
C4 C3 C2 118.3(8) . .
C4 C3 H3A 120.8 . .
C2 C3 H3A 120.8 . .
C3 C4 C5 119.9(9) . .
C3 C4 H4A 120.0 . .
C5 C4 H4A 120.0 . .
C6 C5 C4 121.1(8) . .
C6 C5 C8 120.8(7) . .
C4 C5 C8 118.1(7) . .
C5 C6 C7 117.8(7) . .
C5 C6 H6A 121.1 . .
C7 C6 H6A 121.1 . .
C2 C7 C6 120.0(8) . .
C2 C7 H7A 120.0 . .
C6 C7 H7A 120.0 . .
N1 C8 C5 108.9(6) . .
N1 C8 H8A 109.9 . .
C5 C8 H8A 109.9 . .
N1 C8 H8B 109.9 . .
C5 C8 H8B 109.9 . .
H8A C8 H8B 108.3 . .
N1 C9 C10 122.1(8) . .
N1 C9 H9A 118.9 . .
C10 C9 H9A 118.9 . .
C9 C10 C11 118.3(7) . .
C9 C10 C14 120.3(7) . .
C11 C10 C14 121.4(7) . .
C12 C11 C10 119.8(8) . .
C12 C11 H11A 120.1 . .
C10 C11 H11A 120.1 . .
C13 C12 C11 119.0(8) . .
C13 C12 C15 119.1(7) . .
C11 C12 C15 121.7(8) . .
N1 C13 C12 120.3(7) . .
N1 C13 H13A 119.9 . .
C12 C13 H13A 119.9 . .
O3 C14 O4 127.3(8) . .
O3 C14 C10 116.7(8) . .
O4 C14 C10 115.8(7) . .
O6 C15 O5 127.1(8) . .
O6 C15 C12 121.2(8) . .
O5 C15 C12 111.7(8) . .
O8 C16 O7 125.8(8) . .
O8 C16 C17 121.8(8) . .
O7 C16 C17 112.2(8) . .
C21 C17 C18 119.9(8) . .
C21 C17 C16 121.3(8) . .
C18 C17 C16 118.8(8) . .
C17 C18 C19 118.7(8) . .
C17 C18 H18A 120.6 . .
C19 C18 H18A 120.6 . .
C20 C19 C18 118.9(8) . .
C20 C19 C22 121.1(7) . .
C18 C19 C22 120.0(8) . .
C19 C20 N2 121.9(8) . .
C19 C20 H20A 119.0 . .
N2 C20 H20A 119.0 . .
C17 C21 N2 120.4(9) . .
C17 C21 H21A 119.8 . .
N2 C21 H21A 119.8 . .
O10 C22 O9 123.7(8) . .
O10 C22 C19 115.5(8) . .
O9 C22 C19 120.8(7) . .
N2 C23 C24 111.3(6) . .
N2 C23 H23A 109.4 . .
C24 C23 H23A 109.4 . .
N2 C23 H23B 109.4 . .
C24 C23 H23B 109.4 . .
H23A C23 H23B 108.0 . .
C25 C24 C29 121.1(8) . .
C25 C24 C23 119.9(7) . .
C29 C24 C23 119.0(9) . .
C24 C25 C26 118.5(8) . .
C24 C25 H25A 120.7 . .
C26 C25 H25A 120.7 . .
C27 C26 C25 121.7(9) . .
C27 C26 H26A 119.2 . .
C25 C26 H26A 119.2 . .
C26 C27 C28 120.0(8) . .
C26 C27 C30 121.9(9) . .
C28 C27 C30 118.0(7) . .
C29 C28 C27 120.0(8) . .
C29 C28 H28A 120.0 . .
C27 C28 H28A 120.0 . .
C28 C29 C24 118.4(9) . .
C28 C29 H29A 120.8 . .
C24 C29 H29A 120.8 . .
O12 C30 O11 127.0(8) . .
O12 C30 C27 119.4(8) . .
O11 C30 C27 113.6(8) . .
O14 C31 O13 130.6(7) . .
O14 C31 C32 119.3(7) . .
O13 C31 C32 110.0(7) . .
C33 C32 C36 119.0(7) . .
C33 C32 C31 118.8(7) . .
C36 C32 C31 122.2(7) . .
C32 C33 N3 121.6(7) . .
C32 C33 H33A 119.2 . .
N3 C33 H33A 119.2 . .
N3 C34 C35 121.6(7) . .
N3 C34 H34A 119.2 . .
C35 C34 H34A 119.2 . .
C36 C35 C34 118.0(7) . .
C36 C35 C37 123.8(7) . .
C34 C35 C37 118.2(7) . .
C35 C36 C32 119.6(7) . .
C35 C36 H36A 120.2 . .
C32 C36 H36A 120.2 . .
O18 C37 O17 125.5(7) . .
O18 C37 C35 119.0(8) . .
O17 C37 C35 115.4(7) . .
N3 C38 C39 117.5(7) . .
N3 C38 H38A 107.9 . .
C39 C38 H38A 107.9 . .
N3 C38 H38B 107.9 . .
C39 C38 H38B 107.9 . .
H38A C38 H38B 107.2 . .
C44 C39 C40 117.9(8) . .
C44 C39 C38 120.4(7) . .
C40 C39 C38 121.7(8) . .
C41 C40 C39 119.5(9) . .
C41 C40 H40A 120.3 . .
C39 C40 H40A 120.3 . .
C40 C41 C42 121.7(9) . .
C40 C41 H41A 119.2 . .
C42 C41 H41A 119.2 . .
C41 C42 C43 118.1(8) . .
C41 C42 C45 123.4(8) . .
C43 C42 C45 118.5(8) . .
C44 C43 C42 118.5(8) . .
C44 C43 H43A 120.8 . .
C42 C43 H43A 120.8 . .
C39 C44 C43 124.1(8) . .
C39 C44 H44A 117.9 . .
C43 C44 H44A 117.9 . .
O16 C45 O15 124.8(8) . .
O16 C45 C42 116.2(9) . .
O15 C45 C42 118.9(8) . .
Cu1 O1W H1W1 161.1 . .
Cu1 O1W H2W1 91.1 . .
H1W1 O1W H2W1 107.7 . .
Cu1 O2W H1W2 161.3 . .
Cu1 O2W H2W2 91.0 . .
H1W2 O2W H2W2 107.7 . .
Cu1 O3W H1W3 163.8 . .
Cu1 O3W H2W3 88.5 . .
H1W3 O3W H2W3 107.7 . .
Cu2 O4W H1W4 122.1 . .
Cu2 O4W H2W4 129.3 . .
H1W4 O4W H2W4 107.7 . .
Cu2 O5W H1W5 145.0 . .
Cu2 O5W H2W5 106.6 . .
H1W5 O5W H2W5 107.7 . .
Cu2 O6W H1W6 144.4 . .
Cu2 O6W H2W6 106.5 . .
H1W6 O6W H2W6 107.7 . .
Cu3 O7W H1W7 117.6 . .
Cu3 O7W H2W7 134.6 . .
H1W7 O7W H2W7 107.7 . .
Cu3 O8W H1W8 144.8 . .
Cu3 O8W H2W8 107.5 . .
H1W8 O8W H2W8 107.7 . .
Cu3 O9W H1W9 157.5 . .
Cu3 O9W H2W9 94.7 . .
H1W9 O9W H2W9 107.7 . .

loop_
_geom_bond_atom_site_label_1
_geom_bond_atom_site_label_2
_geom_bond_distance
_geom_bond_site_symmetry_2
Cu1 O5 1.924(6) .
Cu1 O7 1.929(6) .
Cu1 O2W 1.941(7) .
Cu1 O1W 1.992(7) .
Cu1 O3W 2.210(8) .
Cu2 O13 1.913(6) .
Cu2 O11 1.920(6) .
Cu2 O6W 1.938(6) .
Cu2 O5W 1.943(6) .
Cu2 O4W 2.229(6) .
Cu3 O1 1.932(6) 2_675
Cu3 O17 1.944(6) .
Cu3 O8W 1.982(6) .
Cu3 O7W 1.989(6) .
Cu3 O9W 2.199(6) .
O1 C1 1.225(10) .
O1 Cu3 1.932(6) 2_675
O2 C1 1.272(11) .
O3 C14 1.214(10) .
O4 C14 1.249(11) .
O5 C15 1.267(11) .
O6 C15 1.217(11) .
O7 C16 1.277(11) .
O8 C16 1.206(11) .
O9 C22 1.246(11) .
O10 C22 1.244(10) .
O11 C30 1.260(11) .
O12 C30 1.238(12) .
O13 C31 1.259(10) .
O14 C31 1.194(10) .
O15 C45 1.257(12) .
O16 C45 1.228(12) .
O17 C37 1.298(10) .
O18 C37 1.250(10) .
N1 C9 1.351(10) .
N1 C13 1.363(11) .
N1 C8 1.472(11) .
N2 C21 1.361(11) .
N2 C20 1.388(11) .
N2 C23 1.479(10) .
N3 C34 1.305(10) .
N3 C33 1.370(10) .
N3 C38 1.453(11) .
C1 C2 1.538(11) .
C2 C7 1.318(12) .
C2 C3 1.380(13) .
C3 C4 1.341(12) .
C3 H3A 0.9300 .
C4 C5 1.410(12) .
C4 H4A 0.9300 .
C5 C6 1.345(12) .
C5 C8 1.563(11) .
C6 C7 1.413(12) .
C6 H6A 0.9300 .
C7 H7A 0.9300 .
C8 H8A 0.9700 .
C8 H8B 0.9700 .
C9 C10 1.356(12) .
C9 H9A 0.9300 .
C10 C11 1.405(11) .
C10 C14 1.497(11) .
C11 C12 1.398(11) .
C11 H11A 0.9300 .
C12 C13 1.376(12) .
C12 C15 1.517(12) .
C13 H13A 0.9300 .
C16 C17 1.469(11) .
C17 C21 1.341(13) .
C17 C18 1.414(12) .
C18 C19 1.419(11) .
C18 H18A 0.9300 .
C19 C20 1.316(12) .
C19 C22 1.493(12) .
C20 H20A 0.9300 .
C21 H21A 0.9300 .
C23 C24 1.495(11) .
C23 H23A 0.9700 .
C23 H23B 0.9700 .
C24 C25 1.368(13) .
C24 C29 1.408(11) .
C25 C26 1.388(12) .
C25 H25A 0.9300 .
C26 C27 1.349(11) .
C26 H26A 0.9300 .
C27 C28 1.390(13) .
C27 C30 1.525(11) .
C28 C29 1.386(12) .
C28 H28A 0.9300 .
C29 H29A 0.9300 .
C31 C32 1.524(10) .
C32 C33 1.362(11) .
C32 C36 1.397(11) .
C33 H33A 0.9300 .
C34 C35 1.421(11) .
C34 H34A 0.9300 .
C35 C36 1.380(11) .
C35 C37 1.481(11) .
C36 H36A 0.9300 .
C38 C39 1.507(12) .
C38 H38A 0.9700 .
C38 H38B 0.9700 .
C39 C44 1.346(12) .
C39 C40 1.409(13) .
C40 C41 1.373(13) .
C40 H40A 0.9300 .
C41 C42 1.373(14) .
C41 H41A 0.9300 .
C42 C43 1.424(12) .
C42 C45 1.525(12) .
C43 C44 1.350(12) .
C43 H43A 0.9300 .
C44 H44A 0.9300 .
O1W H1W1 0.8498 .
O1W H2W1 0.8500 .
O2W H1W2 0.8500 .
O2W H2W2 0.8499 .
O3W H1W3 0.8501 .
O3W H2W3 0.8500 .
O4W H1W4 0.8500 .
O4W H2W4 0.8500 .
O5W H1W5 0.8498 .
O5W H2W5 0.8500 .
O6W H1W6 0.8501 .
O6W H2W6 0.8500 .
O7W H1W7 0.8499 .
O7W H2W7 0.8501 .
O8W H1W8 0.8500 .
O8W H2W8 0.8500 .
O9W H1W9 0.8501 .
O9W H2W9 0.8499 .

loop_
_platon_squeeze_void_nr
_platon_squeeze_void_average_x
_platon_squeeze_void_average_y
_platon_squeeze_void_average_z
_platon_squeeze_void_volume
_platon_squeeze_void_count_electrons
_platon_squeeze_void_content
1 -0.017 0.000 0.000 1327 840 ' '
2 0.296 0.522 0.496 13 13 ' '
3 0.704 0.478 0.504 13 14 ' '
